data_7713448
loop_
_publ_author_name
'Li, Yafei'
'Chen, Pengfei'
'Zhu, Qin'
'Zhu, Congqing'

_publ_section_title
;
 Magnesium Complexes Supported by Dianionic Double Layer
 Nitrogen-Phosphorus Ligand: Synthesis and Reactivity Study
;
_journal_name_full 'Dalton Transactions'
_journal_paper_doi 10.1039/D3DT01657A
_journal_year 2023
_chemical_formula_moiety 'C19 H45 I Mg N3 P2, I'
_chemical_formula_sum 'C19 H45 I2 Mg N3 P2'
_chemical_formula_weight 655.63
_space_group_crystal_system monoclinic
_space_group_IT_number 9
_space_group_name_Hall 'I -2ya'
_space_group_name_H-M_alt 'I 1 a 1'
_atom_sites_solution_hydrogens geom
_atom_sites_solution_primary iterative
_audit_creation_date 2023-02-17
_audit_creation_method
;
Olex2 1.5-beta
(compiled 2023.01.27 svn.rdd5efbe3 for OlexSys, GUI svn.r6708)
;
_audit_update_record
;
2023-03-19 deposited with the CCDC.	2023-07-12 downloaded from the CCDC.
;
_cell_angle_alpha 90
_cell_angle_beta 110.85(3)
_cell_angle_gamma 90
_cell_formula_units_Z 4
_cell_length_a 13.868(3)
_cell_length_b 15.384(5)
_cell_length_c 14.660(9)
_cell_measurement_reflns_used 1783
_cell_measurement_temperature 296.15
_cell_measurement_theta_max 27.50
_cell_measurement_theta_min 2.65
_cell_volume 2923(2)
_computing_cell_refinement 'SAINT v8.37A (Bruker, 2015)'
_computing_data_reduction 'SAINT v8.37A (Bruker, 2015)'
_computing_molecular_graphics 'Olex2 1.5-beta (Dolomanov et al., 2009)'
_computing_publication_material 'Olex2 1.5-beta (Dolomanov et al., 2009)'
_computing_structure_refinement 'SHELXL 2013/2 (Sheldrick, 2015)'
_computing_structure_solution 'olex2.solve 1.5-beta (Bourhis et al., 2015)'
_diffrn_ambient_temperature 296.15
_diffrn_measured_fraction_theta_full 0.971
_diffrn_measured_fraction_theta_max 1.000
_diffrn_measurement_device_type 'Bruker APEX-II CCD'
_diffrn_measurement_method '\f and \w scans'
_diffrn_radiation_monochromator graphite
_diffrn_radiation_type MoK\a
_diffrn_radiation_wavelength 0.71073
_diffrn_reflns_av_R_equivalents 0.0930
_diffrn_reflns_av_unetI/netI 0.1129
_diffrn_reflns_Laue_measured_fraction_full 0.971
_diffrn_reflns_Laue_measured_fraction_max 1.000
_diffrn_reflns_limit_h_max 14
_diffrn_reflns_limit_h_min -16
_diffrn_reflns_limit_k_max 18
_diffrn_reflns_limit_k_min -18
_diffrn_reflns_limit_l_max 17
_diffrn_reflns_limit_l_min -17
_diffrn_reflns_number 11066
_diffrn_reflns_point_group_measured_fraction_full 0.971
_diffrn_reflns_point_group_measured_fraction_max 1.000
_diffrn_reflns_theta_full 25.242
_diffrn_reflns_theta_max 24.996
_diffrn_reflns_theta_min 1.990
_diffrn_standards_number 0
_exptl_absorpt_coefficient_mu 2.292
_exptl_absorpt_correction_T_max 0.7456
_exptl_absorpt_correction_T_min 0.5599
_exptl_absorpt_correction_type none
_exptl_absorpt_process_details
;
SADABS-2016/2 (Bruker,2016/2) was used for absorption correction.
wR2(int) was 0.0825 before and 0.0629 after correction.
The Ratio of minimum to maximum transmission is 0.7509.
The \l/2 correction factor is Not present.
;
_exptl_crystal_colour 'metallic light colourless'
_exptl_crystal_colour_lustre metallic
_exptl_crystal_colour_modifier light
_exptl_crystal_colour_primary colourless
_exptl_crystal_density_diffrn 1.490
_exptl_crystal_description block
_exptl_crystal_F_000 1312
_exptl_crystal_size_max 0.2
_exptl_crystal_size_mid 0.18
_exptl_crystal_size_min 0.16
_refine_diff_density_max 0.403
_refine_diff_density_min -0.330
_refine_diff_density_rms 0.081
_refine_ls_abs_structure_details
;
 Refined as an inversion twin.
;
_refine_ls_abs_structure_Flack -0.04(4)
_refine_ls_extinction_method none
_refine_ls_goodness_of_fit_ref 0.943
_refine_ls_hydrogen_treatment constr
_refine_ls_matrix_type full
_refine_ls_number_parameters 364
_refine_ls_number_reflns 4085
_refine_ls_number_restraints 484
_refine_ls_restrained_S_all 0.904
_refine_ls_R_factor_all 0.1411
_refine_ls_R_factor_gt 0.0545
_refine_ls_shift/su_max 0.000
_refine_ls_shift/su_mean 0.000
_refine_ls_structure_factor_coef Fsqd
_refine_ls_weighting_details
;
 w=1/[\s^2^(Fo^2^)+(0.0177P)^2^]
 where P=(Fo^2^+2Fc^2^)/3
;
_refine_ls_weighting_scheme calc
_refine_ls_wR_factor_gt 0.0682
_refine_ls_wR_factor_ref 0.0809
_reflns_Friedel_coverage 0.997
_reflns_Friedel_fraction_full 0.971
_reflns_Friedel_fraction_max 1.000
_reflns_number_gt 2120
_reflns_number_total 4085
_reflns_threshold_expression 'I > 2\s(I)'
_cod_data_source_file d3dt01657a2.cif
_cod_data_source_block t-3_a
_cod_database_code 7713448
_shelxl_version_number 2013-2
_shelx_space_group_comment
;
The symmetry employed for this shelxl refinement is uniquely defined
by the following loop, which should always be used as a source of
symmetry information in preference to the above space-group names.
They are only intended as comments.
;
_shelx_estimated_absorpt_t_max 0.711
_shelx_estimated_absorpt_t_min 0.657
_olex2_refinement_description
;
1. Twinned data refinement
 Scales: 1.04(4)
 -0.04(4)
2. Fixed Uiso
 At 1.2 times of:
  All C(H) groups, All C(H,H) groups
 At 1.5 times of:
  All C(H,H,H) groups
3. Restrained distances
 C6A-C5A = C6-C5 = C6-C4 = C6A-C4A = C2-C1 = C2A-C1A = C3A-C2A = C3-C2
 1.54 with sigma of 0.001
 C19-C17 = C18-C17 = C15-C14 = C14-C13
 1.54 with sigma of 0.001
 C9-C8
 1.54 with sigma of 0.001
 P1A-N1 \\sim P1-N1
 with sigma of 0.02
 C6A-C5A \\sim C6-C5
 with sigma of 0.02
 P1A-C2A \\sim P1-C2
 with sigma of 0.02
 P1A-C6A \\sim P1-C6
 with sigma of 0.02
 C3A-C2A \\sim C3-C2
 with sigma of 0.02
 C6A-C4A \\sim C6-C4
 with sigma of 0.02
 C2-C1 \\sim C2A-C1A
 with sigma of 0.02
 P1A-C7A \\sim P1-C7
 with sigma of 0.02
 C3A-C1A \\sim C3-C1
 with sigma of 0.02
 P1A-C1 \\sim P1A-C1A
 with sigma of 0.02
 P2-C14A \\sim P2-C14
 with sigma of 0.02
 C15-C14 \\sim C15A-C14A
 with sigma of 0.02
 C14A-C13A \\sim C14-C13
 with sigma of 0.02
4. Uiso/Uaniso restraints and constraints
P1 \\sim C1 \\sim C2 \\sim C3 \\sim C4 \\sim C5 \\sim C6 \\sim C7 \\sim P1A
\\sim C1A \\sim C2A \\sim C3A \\sim C4A \\sim C5A \\sim C6A \\sim C7A: within
2A with sigma of 0.01 and sigma for terminal atoms of 0.02 within 2A
P2 \\sim C13 \\sim C14 \\sim C15 \\sim C14A \\sim C13A \\sim C15A: within 2A
with sigma of 0.01 and sigma for terminal atoms of 0.02 within 2A
Uanis(C18) \\sim Ueq: with sigma of 0.01 and sigma for terminal atoms of 0.02
Uanis(C17) \\sim Ueq, Uanis(C14) \\sim Ueq: with sigma of 0.01 and sigma for
terminal atoms of 0.02
Uanis(C12) \\sim Ueq, Uanis(C10) \\sim Ueq: with sigma of 0.01 and sigma for
terminal atoms of 0.02
5. Rigid body (RIGU) restrains
 P1, C1, C2, C3, C4, C5, C6, C7, P1A, C1A, C2A, C3A, C4A, C5A, C6A, C7A
 with sigma for 1-2 distances of 0.01 and sigma for 1-3 distances of 0.02
 P2, C13, C14, C15, C14A, C13A, C15A
 with sigma for 1-2 distances of 0.01 and sigma for 1-3 distances of 0.02
6. Others
 Sof(P1A)=Sof(C1A)=Sof(H1AA)=Sof(H1AB)=Sof(H1AC)=Sof(C2A)=Sof(H2A)=Sof(C3A)=
 Sof(H3AA)=Sof(H3AB)=Sof(H3AC)=Sof(C4A)=Sof(H4AA)=Sof(H4AB)=Sof(H4AC)=Sof(C5A)=
 Sof(H5AA)=Sof(H5AB)=Sof(H5AC)=Sof(C6A)=Sof(H6A)=Sof(C7A)=Sof(H7AA)=Sof(H7AB)=
 Sof(H7AC)=1-FVAR(1)
 Sof(P1)=Sof(C1)=Sof(H1A)=Sof(H1B)=Sof(H1C)=Sof(C2)=Sof(H2)=Sof(C3)=Sof(H3A)=
 Sof(H3B)=Sof(H3C)=Sof(C4)=Sof(H4A)=Sof(H4B)=Sof(H4C)=Sof(C5)=Sof(H5A)=Sof(H5B)=
 Sof(H5C)=Sof(C6)=Sof(H6)=Sof(C7)=Sof(H7A)=Sof(H7B)=Sof(H7C)=FVAR(1)
 Sof(C14A)=Sof(H14A)=Sof(C13A)=Sof(H13D)=Sof(H13E)=Sof(H13F)=Sof(C15A)=
 Sof(H15D)=Sof(H15E)=Sof(H15F)=1-FVAR(2)
 Sof(C13)=Sof(H13A)=Sof(H13B)=Sof(H13C)=Sof(C14)=Sof(H14)=Sof(C15)=Sof(H15A)=
 Sof(H15B)=Sof(H15C)=FVAR(2)
7.a Ternary CH refined with riding coordinates:
 C14(H14), C17(H17), C2(H2), C6(H6), C2A(H2A), C6A(H6A), C14A(H14A)
7.b Secondary CH2 refined with riding coordinates:
 C8(H8A,H8B), C9(H9A,H9B), C11(H11A,H11B), C12(H12A,H12B)
7.c Idealised Me refined as rotating group:
 C10(H10A,H10B,H10C), C13(H13A,H13B,H13C), C15(H15A,H15B,H15C), C16(H16A,H16B,
 H16C), C18(H18A,H18B,H18C), C19(H19A,H19B,H19C), C1(H1A,H1B,H1C), C3(H3A,H3B,
 H3C), C4(H4A,H4B,H4C), C5(H5A,H5B,H5C), C7(H7A,H7B,H7C), C1A(H1AA,H1AB,H1AC),
 C3A(H3AA,H3AB,H3AC), C4A(H4AA,H4AB,H4AC), C5A(H5AA,H5AB,H5AC), C7A(H7AA,H7AB,
 H7AC), C13A(H13D,H13E,H13F), C15A(H15D,H15E,H15F)
;
_olex2_submission_special_instructions 'No special instructions were received'

loop_
_space_group_symop_operation_xyz
'x, y, z'
'x+1/2, -y, z'
'x+1/2, y+1/2, z+1/2'
'x+1, -y+1/2, z+1/2'

loop_
_atom_site_label
_atom_site_type_symbol
_atom_site_fract_x
_atom_site_fract_y
_atom_site_fract_z
_atom_site_U_iso_or_equiv
_atom_site_adp_type
_atom_site_occupancy
_atom_site_site_symmetry_order
_atom_site_calc_flag
_atom_site_refinement_flags_posn
_atom_site_refinement_flags_adp
_atom_site_refinement_flags_occupancy
_atom_site_disorder_assembly
_atom_site_disorder_group
I1 I -0.7569(4) 0.13452(8) -0.7156(5) 0.0872(5) Uani 1 1 d . . . . .
I2 I -1.3047(4) 0.39870(7) -0.7111(5) 0.0884(5) Uani 1 1 d . . . . .
P2 P -0.5325(6) 0.3130(3) -0.4681(6) 0.0706(13) Uani 1 1 d D U . . .
Mg1 Mg -0.7486(6) 0.1913(3) -0.5382(6) 0.0594(14) Uani 1 1 d . . . . .
N1 N -0.8854(10) 0.2033(7) -0.5211(9) 0.059(4) Uani 1 1 d D . . . .
N2 N -0.7163(12) 0.0977(8) -0.4259(10) 0.064(4) Uani 1 1 d . . . . .
N3 N -0.6143(9) 0.2474(7) -0.4539(8) 0.060(4) Uani 1 1 d . . . . .
C8 C -0.8957(11) 0.1386(11) -0.4500(11) 0.098(6) Uani 1 1 d D . . . .
H8A H -0.9263 0.0853 -0.4832 0.117 Uiso 1 1 calc R U . . .
H8B H -0.9392 0.1613 -0.4164 0.117 Uiso 1 1 calc R U . . .
C9 C -0.7861(12) 0.1211(10) -0.3770(11) 0.084(6) Uani 1 1 d D . . . .
H9A H -0.7606 0.1728 -0.3379 0.101 Uiso 1 1 calc R U . . .
H9B H -0.7885 0.0745 -0.3334 0.101 Uiso 1 1 calc R U . . .
C10 C -0.7280(13) 0.0035(9) -0.4572(12) 0.097(7) Uani 1 1 d . U . . .
H10A H -0.7988 -0.0080 -0.4962 0.146 Uiso 1 1 calc R U . . .
H10B H -0.7074 -0.0332 -0.4005 0.146 Uiso 1 1 calc R U . . .
H10C H -0.6853 -0.0082 -0.4949 0.146 Uiso 1 1 calc R U . . .
C11 C -0.6098(13) 0.1146(9) -0.3645(12) 0.071(5) Uani 1 1 d . . . . .
H11A H -0.5646 0.0851 -0.3920 0.086 Uiso 1 1 calc R U . . .
H11B H -0.5973 0.0903 -0.3002 0.086 Uiso 1 1 calc R U . . .
C12 C -0.5831(13) 0.2078(10) -0.3541(11) 0.067(5) Uani 1 1 d . U . . .
H12A H -0.5095 0.2149 -0.3201 0.080 Uiso 1 1 calc R U . . .
H12B H -0.6189 0.2365 -0.3165 0.080 Uiso 1 1 calc R U . . .
C13 C -0.426(3) 0.184(2) -0.529(2) 0.096(9) Uani 0.64(5) 1 d D U P A 1
H13A H -0.4892 0.1530 -0.5408 0.144 Uiso 0.64(5) 1 calc R U P A 1
H13B H -0.3687 0.1442 -0.5033 0.144 Uiso 0.64(5) 1 calc R U P A 1
H13C H -0.4250 0.2081 -0.5891 0.144 Uiso 0.64(5) 1 calc R U P A 1
C14 C -0.4157(15) 0.2571(17) -0.455(2) 0.078(5) Uani 0.64(5) 1 d D U P A 1
H14 H -0.3956 0.2282 -0.3912 0.093 Uiso 0.64(5) 1 calc R U P A 1
C15 C -0.3201(17) 0.309(3) -0.452(2) 0.091(7) Uani 0.64(5) 1 d D U P A 1
H15A H -0.2639 0.2703 -0.4452 0.136 Uiso 0.64(5) 1 calc R U P A 1
H15B H -0.3009 0.3488 -0.3978 0.136 Uiso 0.64(5) 1 calc R U P A 1
H15C H -0.3357 0.3418 -0.5117 0.136 Uiso 0.64(5) 1 calc R U P A 1
C16 C -0.5810(15) 0.3514(9) -0.5912(11) 0.095(6) Uani 1 1 d . . . . .
H16A H -0.5954 0.3028 -0.6351 0.142 Uiso 1 1 calc R U . . .
H16B H -0.5305 0.3882 -0.6025 0.142 Uiso 1 1 calc R U . . .
H16C H -0.6433 0.3838 -0.6021 0.142 Uiso 1 1 calc R U . . .
C17 C -0.5079(11) 0.4121(10) -0.3945(9) 0.082(6) Uani 1 1 d D U . . .
H17 H -0.4635 0.4496 -0.4167 0.099 Uiso 1 1 calc R U . . .
C18 C -0.6093(12) 0.4615(10) -0.4111(12) 0.107(7) Uani 1 1 d D U . . .
H18A H -0.6434 0.4723 -0.4796 0.160 Uiso 1 1 calc R U . . .
H18B H -0.5944 0.5158 -0.3767 0.160 Uiso 1 1 calc R U . . .
H18C H -0.6533 0.4272 -0.3875 0.160 Uiso 1 1 calc R U . . .
C19 C -0.4523(15) 0.3960(12) -0.2845(9) 0.121(8) Uani 1 1 d D . . . .
H19A H -0.5024 0.3901 -0.2536 0.181 Uiso 1 1 calc R U . . .
H19B H -0.4077 0.4443 -0.2563 0.181 Uiso 1 1 calc R U . . .
H19C H -0.4121 0.3438 -0.2751 0.181 Uiso 1 1 calc R U . . .
P1 P -0.9828(12) 0.2632(12) -0.5760(15) 0.068(2) Uani 0.613(15) 1 d D U P B 1
C1 C -0.869(2) 0.4148(15) -0.5476(17) 0.104(9) Uani 0.613(15) 1 d D U P B 1
H1A H -0.9017 0.4251 -0.5006 0.156 Uiso 0.613(15) 1 calc R U P B 1
H1B H -0.8621 0.4689 -0.5772 0.156 Uiso 0.613(15) 1 calc R U P B 1
H1C H -0.8025 0.3895 -0.5157 0.156 Uiso 0.613(15) 1 calc R U P B 1
C2 C -0.9365(17) 0.3523(13) -0.6269(16) 0.078(5) Uani 0.613(15) 1 d D U P B 1
H2 H -0.8930 0.3284 -0.6607 0.094 Uiso 0.613(15) 1 calc R U P B 1
C3 C -1.022(2) 0.4070(16) -0.7012(19) 0.103(8) Uani 0.613(15) 1 d D U P B 1
H3A H -1.0694 0.3691 -0.7477 0.154 Uiso 0.613(15) 1 calc R U P B 1
H3B H -0.9910 0.4457 -0.7346 0.154 Uiso 0.613(15) 1 calc R U P B 1
H3C H -1.0574 0.4401 -0.6677 0.154 Uiso 0.613(15) 1 calc R U P B 1
C4 C -1.065(2) 0.1375(15) -0.7133(17) 0.085(7) Uani 0.613(15) 1 d D U P B 1
H4A H -1.0465 0.1649 -0.7635 0.128 Uiso 0.613(15) 1 calc R U P B 1
H4B H -1.1221 0.0988 -0.7425 0.128 Uiso 0.613(15) 1 calc R U P B 1
H4C H -1.0073 0.1052 -0.6709 0.128 Uiso 0.613(15) 1 calc R U P B 1
C5 C -1.153(2) 0.1591(18) -0.5955(17) 0.096(8) Uani 0.613(15) 1 d D U P B 1
H5A H -1.1127 0.1095 -0.5638 0.145 Uiso 0.613(15) 1 calc R U P B 1
H5B H -1.2191 0.1403 -0.6390 0.145 Uiso 0.613(15) 1 calc R U P B 1
H5C H -1.1612 0.1975 -0.5473 0.145 Uiso 0.613(15) 1 calc R U P B 1
C6 C -1.0963(18) 0.2074(14) -0.6539(16) 0.079(4) Uani 0.613(15) 1 d D U P B 1
H6 H -1.1434 0.2491 -0.6984 0.095 Uiso 0.613(15) 1 calc R U P B 1
C7 C -1.029(3) 0.3307(17) -0.496(2) 0.084(8) Uani 0.613(15) 1 d D U P B 1
H7A H -0.9750 0.3700 -0.4596 0.127 Uiso 0.613(15) 1 calc R U P B 1
H7B H -1.0469 0.2939 -0.4516 0.127 Uiso 0.613(15) 1 calc R U P B 1
H7C H -1.0881 0.3632 -0.5349 0.127 Uiso 0.613(15) 1 calc R U P B 1
P1A P -0.9851(17) 0.2608(19) -0.578(2) 0.071(3) Uani 0.387(15) 1 d D U P B 2
C1A C -0.850(2) 0.381(2) -0.618(3) 0.098(10) Uani 0.387(15) 1 d D U P B 2
H1AA H -0.8303 0.4052 -0.6688 0.147 Uiso 0.387(15) 1 calc R U P B 2
H1AB H -0.7937 0.3494 -0.5731 0.147 Uiso 0.387(15) 1 calc R U P B 2
H1AC H -0.8692 0.4277 -0.5834 0.147 Uiso 0.387(15) 1 calc R U P B 2
C2A C -0.943(2) 0.3202(18) -0.662(2) 0.078(5) Uani 0.387(15) 1 d D U P B 2
H2A H -0.9123 0.2738 -0.6887 0.094 Uiso 0.387(15) 1 calc R U P B 2
C3A C -1.018(3) 0.362(3) -0.756(2) 0.095(10) Uani 0.387(15) 1 d D U P B 2
H3AA H -1.0151 0.3303 -0.8120 0.142 Uiso 0.387(15) 1 calc R U P B 2
H3AB H -0.9978 0.4212 -0.7603 0.142 Uiso 0.387(15) 1 calc R U P B 2
H3AC H -1.0867 0.3603 -0.7558 0.142 Uiso 0.387(15) 1 calc R U P B 2
C4A C -1.052(3) 0.187(3) -0.764(2) 0.085(8) Uani 0.387(15) 1 d D U P B 2
H4AA H -0.9928 0.1490 -0.7392 0.128 Uiso 0.387(15) 1 calc R U P B 2
H4AB H -1.0329 0.2380 -0.7908 0.128 Uiso 0.387(15) 1 calc R U P B 2
H4AC H -1.1064 0.1572 -0.8131 0.128 Uiso 0.387(15) 1 calc R U P B 2
C5A C -1.143(3) 0.136(2) -0.652(3) 0.091(8) Uani 0.387(15) 1 d D U P B 2
H5AA H -1.1553 0.0911 -0.7004 0.136 Uiso 0.387(15) 1 calc R U P B 2
H5AB H -1.2074 0.1552 -0.6488 0.136 Uiso 0.387(15) 1 calc R U P B 2
H5AC H -1.1004 0.1132 -0.5895 0.136 Uiso 0.387(15) 1 calc R U P B 2
C6A C -1.088(2) 0.213(2) -0.6793(19) 0.075(5) Uani 0.387(15) 1 d D U P B 2
H6A H -1.1396 0.2582 -0.7051 0.091 Uiso 0.387(15) 1 calc R U P B 2
C7A C -1.058(4) 0.288(3) -0.498(3) 0.074(8) Uani 0.387(15) 1 d D U P B 2
H7AA H -1.0894 0.2369 -0.4842 0.111 Uiso 0.387(15) 1 calc R U P B 2
H7AB H -1.1098 0.3305 -0.5293 0.111 Uiso 0.387(15) 1 calc R U P B 2
H7AC H -1.0110 0.3120 -0.4374 0.111 Uiso 0.387(15) 1 calc R U P B 2
C14A C -0.400(2) 0.283(4) -0.432(4) 0.079(6) Uani 0.36(5) 1 d D U P A 2
H14A H -0.3777 0.2610 -0.3651 0.094 Uiso 0.36(5) 1 calc R U P A 2
C13A C -0.404(6) 0.209(4) -0.499(5) 0.081(8) Uani 0.36(5) 1 d D U P A 2
H13D H -0.4707 0.1816 -0.5183 0.122 Uiso 0.36(5) 1 calc R U P A 2
H13E H -0.3519 0.1669 -0.4653 0.122 Uiso 0.36(5) 1 calc R U P A 2
H13F H -0.3918 0.2295 -0.5555 0.122 Uiso 0.36(5) 1 calc R U P A 2
C15A C -0.327(4) 0.357(5) -0.436(4) 0.090(10) Uani 0.36(5) 1 d D U P A 2
H15D H -0.3474 0.3787 -0.5013 0.135 Uiso 0.36(5) 1 calc R U P A 2
H15E H -0.2579 0.3352 -0.4156 0.135 Uiso 0.36(5) 1 calc R U P A 2
H15F H -0.3308 0.4029 -0.3929 0.135 Uiso 0.36(5) 1 calc R U P A 2

loop_
_atom_site_aniso_label
_atom_site_aniso_U_11
_atom_site_aniso_U_22
_atom_site_aniso_U_33
_atom_site_aniso_U_23
_atom_site_aniso_U_13
_atom_site_aniso_U_12
I1 0.1145(14) 0.0927(8) 0.0689(7) -0.0143(7) 0.0502(8) -0.0075(8)
I2 0.0911(11) 0.0863(9) 0.0882(9) 0.0079(9) 0.0324(8) 0.0123(9)
P2 0.080(3) 0.078(4) 0.059(3) 0.006(2) 0.031(2) -0.008(3)
Mg1 0.078(4) 0.053(3) 0.050(3) 0.002(3) 0.025(3) 0.002(3)
N1 0.065(9) 0.061(8) 0.052(8) 0.027(6) 0.024(7) 0.017(7)
N2 0.093(12) 0.041(9) 0.065(9) 0.002(7) 0.038(9) 0.004(8)
N3 0.078(10) 0.061(9) 0.045(8) 0.015(6) 0.028(7) -0.001(8)
C8 0.094(16) 0.131(16) 0.073(12) 0.044(12) 0.035(12) -0.001(13)
C9 0.111(16) 0.083(14) 0.064(11) 0.032(10) 0.039(12) 0.004(12)
C10 0.128(16) 0.056(11) 0.090(12) 0.007(10) 0.016(11) -0.018(11)
C11 0.076(14) 0.050(12) 0.069(11) -0.004(9) 0.004(10) 0.012(11)
C12 0.077(10) 0.077(10) 0.054(8) 0.003(7) 0.032(7) -0.008(8)
C13 0.082(17) 0.111(17) 0.101(17) -0.027(13) 0.038(14) -0.001(15)
C14 0.082(8) 0.084(9) 0.074(8) -0.007(7) 0.037(7) -0.007(7)
C15 0.092(12) 0.093(14) 0.094(13) -0.012(13) 0.042(10) -0.001(12)
C16 0.121(16) 0.114(15) 0.047(11) 0.021(11) 0.028(11) -0.007(14)
C17 0.084(10) 0.080(10) 0.081(10) -0.004(8) 0.027(9) -0.026(9)
C18 0.158(17) 0.075(13) 0.104(13) -0.028(10) 0.068(12) -0.012(12)
C19 0.15(2) 0.148(19) 0.057(13) -0.006(12) 0.029(13) -0.033(16)
P1 0.074(5) 0.065(4) 0.069(4) 0.003(4) 0.032(4) 0.003(4)
C1 0.129(17) 0.069(15) 0.109(16) 0.012(14) 0.036(14) -0.017(14)
C2 0.085(8) 0.063(8) 0.082(8) 0.010(7) 0.024(7) -0.005(7)
C3 0.110(14) 0.086(15) 0.103(15) 0.027(12) 0.026(13) 0.003(13)
C4 0.097(13) 0.089(13) 0.074(12) 0.007(11) 0.036(11) -0.007(12)
C5 0.090(13) 0.103(14) 0.094(14) -0.009(12) 0.031(12) -0.014(12)
C6 0.082(7) 0.077(8) 0.079(8) 0.006(7) 0.029(7) 0.002(7)
C7 0.093(14) 0.070(14) 0.086(12) -0.017(12) 0.027(11) -0.002(12)
P1A 0.078(6) 0.066(6) 0.072(5) 0.004(5) 0.031(5) 0.002(5)
C1A 0.110(15) 0.070(15) 0.103(16) 0.014(14) 0.026(15) -0.001(14)
C2A 0.084(8) 0.066(8) 0.081(8) 0.007(7) 0.026(7) 0.002(7)
C3A 0.107(16) 0.073(16) 0.098(15) 0.015(14) 0.030(15) 0.002(15)
C4A 0.096(15) 0.084(16) 0.077(14) -0.001(13) 0.033(13) 0.001(15)
C5A 0.093(14) 0.094(14) 0.085(14) 0.000(13) 0.032(13) -0.008(13)
C6A 0.080(8) 0.076(8) 0.075(8) 0.004(7) 0.033(7) 0.002(7)
C7A 0.086(15) 0.063(16) 0.076(14) -0.002(14) 0.032(12) -0.005(14)
C14A 0.082(9) 0.085(10) 0.076(9) -0.003(9) 0.036(8) -0.009(9)
C13A 0.080(14) 0.091(15) 0.086(14) -0.015(13) 0.046(13) -0.013(13)
C15A 0.092(15) 0.090(17) 0.097(16) -0.004(16) 0.043(14) -0.014(15)

loop_
_atom_type_symbol
_atom_type_description
_atom_type_scat_dispersion_real
_atom_type_scat_dispersion_imag
_atom_type_scat_source
C C 0.0033 0.0016 'International Tables Vol C Tables 4.2.6.8 and 6.1.1.4'
H H 0.0000 0.0000 'International Tables Vol C Tables 4.2.6.8 and 6.1.1.4'
I I -0.4742 1.8119 'International Tables Vol C Tables 4.2.6.8 and 6.1.1.4'
Mg Mg 0.0486 0.0363 'International Tables Vol C Tables 4.2.6.8 and 6.1.1.4'
N N 0.0061 0.0033 'International Tables Vol C Tables 4.2.6.8 and 6.1.1.4'
P P 0.1023 0.0942 'International Tables Vol C Tables 4.2.6.8 and 6.1.1.4'

loop_
_geom_angle_atom_site_label_1
_geom_angle_atom_site_label_2
_geom_angle_atom_site_label_3
_geom_angle
_geom_angle_site_symmetry_1
_geom_angle_site_symmetry_3
_geom_angle_publ_flag
N3 P2 C14 110.1(10) . . ?
N3 P2 C16 108.2(7) . . ?
N3 P2 C17 116.4(7) . . ?
N3 P2 C14A 120.4(18) . . ?
C14 P2 C16 105.7(12) . . ?
C14 P2 C17 111.5(11) . . ?
C16 P2 C17 104.2(7) . . ?
C14A P2 C16 111(2) . . ?
C14A P2 C17 95(2) . . ?
N1 Mg1 I1 115.5(4) . . ?
N1 Mg1 N2 85.0(5) . . ?
N1 Mg1 N3 126.0(5) . . ?
N2 Mg1 I1 117.0(4) . . ?
N3 Mg1 I1 116.1(4) . . ?
N3 Mg1 N2 85.4(5) . . ?
C8 N1 Mg1 111.0(8) . . ?
C8 N1 P1 117.7(12) . . ?
C8 N1 P1A 117.0(15) . . ?
P1 N1 Mg1 131.1(9) . . ?
P1A N1 Mg1 131.6(13) . . ?
C9 N2 Mg1 103.0(9) . . ?
C9 N2 C10 111.8(14) . . ?
C9 N2 C11 111.2(12) . . ?
C10 N2 Mg1 116.5(9) . . ?
C11 N2 Mg1 104.4(10) . . ?
C11 N2 C10 109.6(12) . . ?
P2 N3 Mg1 137.4(7) . . ?
C12 N3 P2 114.5(9) . . ?
C12 N3 Mg1 107.8(9) . . ?
N1 C8 H8A 110.4 . . ?
N1 C8 H8B 110.4 . . ?
N1 C8 C9 106.6(11) . . ?
H8A C8 H8B 108.6 . . ?
C9 C8 H8A 110.4 . . ?
C9 C8 H8B 110.4 . . ?
N2 C9 C8 111.7(13) . . ?
N2 C9 H9A 109.3 . . ?
N2 C9 H9B 109.3 . . ?
C8 C9 H9A 109.3 . . ?
C8 C9 H9B 109.3 . . ?
H9A C9 H9B 107.9 . . ?
N2 C10 H10A 109.5 . . ?
N2 C10 H10B 109.5 . . ?
N2 C10 H10C 109.5 . . ?
H10A C10 H10B 109.5 . . ?
H10A C10 H10C 109.5 . . ?
H10B C10 H10C 109.5 . . ?
N2 C11 H11A 108.9 . . ?
N2 C11 H11B 108.9 . . ?
N2 C11 C12 113.5(13) . . ?
H11A C11 H11B 107.7 . . ?
C12 C11 H11A 108.9 . . ?
C12 C11 H11B 108.9 . . ?
N3 C12 H12A 110.0 . . ?
N3 C12 H12B 110.0 . . ?
C11 C12 N3 108.6(12) . . ?
C11 C12 H12A 110.0 . . ?
C11 C12 H12B 110.0 . . ?
H12A C12 H12B 108.3 . . ?
H13A C13 H13B 109.5 . . ?
H13A C13 H13C 109.5 . . ?
H13B C13 H13C 109.5 . . ?
C14 C13 H13A 109.5 . . ?
C14 C13 H13B 109.5 . . ?
C14 C13 H13C 109.5 . . ?
P2 C14 H14 105.2 . . ?
C13 C14 P2 115.3(19) . . ?
C13 C14 H14 105.2 . . ?
C13 C14 C15 105(2) . . ?
C15 C14 P2 119.4(17) . . ?
C15 C14 H14 105.2 . . ?
C14 C15 H15A 109.5 . . ?
C14 C15 H15B 109.5 . . ?
C14 C15 H15C 109.5 . . ?
H15A C15 H15B 109.5 . . ?
H15A C15 H15C 109.5 . . ?
H15B C15 H15C 109.5 . . ?
P2 C16 H16A 109.5 . . ?
P2 C16 H16B 109.5 . . ?
P2 C16 H16C 109.5 . . ?
H16A C16 H16B 109.5 . . ?
H16A C16 H16C 109.5 . . ?
H16B C16 H16C 109.5 . . ?
P2 C17 H17 107.6 . . ?
C18 C17 P2 110.5(10) . . ?
C18 C17 H17 107.6 . . ?
C19 C17 P2 113.8(12) . . ?
C19 C17 H17 107.6 . . ?
C19 C17 C18 109.5(14) . . ?
C17 C18 H18A 109.5 . . ?
C17 C18 H18B 109.5 . . ?
C17 C18 H18C 109.5 . . ?
H18A C18 H18B 109.5 . . ?
H18A C18 H18C 109.5 . . ?
H18B C18 H18C 109.5 . . ?
C17 C19 H19A 109.5 . . ?
C17 C19 H19B 109.5 . . ?
C17 C19 H19C 109.5 . . ?
H19A C19 H19B 109.5 . . ?
H19A C19 H19C 109.5 . . ?
H19B C19 H19C 109.5 . . ?
N1 P1 C2 106.7(12) . . ?
N1 P1 C6 115.9(15) . . ?
N1 P1 C7 115.3(15) . . ?
C2 P1 C6 117.7(13) . . ?
C2 P1 C7 95.2(17) . . ?
C6 P1 C7 104.5(14) . . ?
H1A C1 H1B 109.5 . . ?
H1A C1 H1C 109.5 . . ?
H1B C1 H1C 109.5 . . ?
C2 C1 H1A 109.5 . . ?
C2 C1 H1B 109.5 . . ?
C2 C1 H1C 109.5 . . ?
P1 C2 H2 107.5 . . ?
C1 C2 P1 112.0(18) . . ?
C1 C2 H2 107.5 . . ?
C3 C2 P1 114.6(17) . . ?
C3 C2 C1 107.3(15) . . ?
C3 C2 H2 107.5 . . ?
C2 C3 H3A 109.5 . . ?
C2 C3 H3B 109.5 . . ?
C2 C3 H3C 109.5 . . ?
H3A C3 H3B 109.5 . . ?
H3A C3 H3C 109.5 . . ?
H3B C3 H3C 109.5 . . ?
H4A C4 H4B 109.5 . . ?
H4A C4 H4C 109.5 . . ?
H4B C4 H4C 109.5 . . ?
C6 C4 H4A 109.5 . . ?
C6 C4 H4B 109.5 . . ?
C6 C4 H4C 109.5 . . ?
H5A C5 H5B 109.5 . . ?
H5A C5 H5C 109.5 . . ?
H5B C5 H5C 109.5 . . ?
C6 C5 H5A 109.5 . . ?
C6 C5 H5B 109.5 . . ?
C6 C5 H5C 109.5 . . ?
P1 C6 H6 109.6 . . ?
C4 C6 P1 109.5(19) . . ?
C4 C6 C5 106.1(19) . . ?
C4 C6 H6 109.6 . . ?
C5 C6 P1 112.3(18) . . ?
C5 C6 H6 109.6 . . ?
P1 C7 H7A 109.5 . . ?
P1 C7 H7B 109.5 . . ?
P1 C7 H7C 109.5 . . ?
H7A C7 H7B 109.5 . . ?
H7A C7 H7C 109.5 . . ?
H7B C7 H7C 109.5 . . ?
N1 P1A C2A 102.1(17) . . ?
N1 P1A C6A 119(2) . . ?
N1 P1A C7A 111(2) . . ?
C2A P1A C6A 89.7(19) . . ?
C2A P1A C7A 135(3) . . ?
C6A P1A C7A 100(2) . . ?
H1AA C1A H1AB 109.5 . . ?
H1AA C1A H1AC 109.5 . . ?
H1AB C1A H1AC 109.5 . . ?
C2A C1A H1AA 109.5 . . ?
C2A C1A H1AB 109.5 . . ?
C2A C1A H1AC 109.5 . . ?
P1A C2A H2A 101.3 . . ?
C1A C2A P1A 117(2) . . ?
C1A C2A H2A 101.3 . . ?
C3A C2A P1A 124(2) . . ?
C3A C2A C1A 108.6(18) . . ?
C3A C2A H2A 101.3 . . ?
C2A C3A H3AA 109.5 . . ?
C2A C3A H3AB 109.5 . . ?
C2A C3A H3AC 109.5 . . ?
H3AA C3A H3AB 109.5 . . ?
H3AA C3A H3AC 109.5 . . ?
H3AB C3A H3AC 109.5 . . ?
H4AA C4A H4AB 109.5 . . ?
H4AA C4A H4AC 109.5 . . ?
H4AB C4A H4AC 109.5 . . ?
C6A C4A H4AA 109.5 . . ?
C6A C4A H4AB 109.5 . . ?
C6A C4A H4AC 109.5 . . ?
H5AA C5A H5AB 109.5 . . ?
H5AA C5A H5AC 109.5 . . ?
H5AB C5A H5AC 109.5 . . ?
C6A C5A H5AA 109.5 . . ?
C6A C5A H5AB 109.5 . . ?
C6A C5A H5AC 109.5 . . ?
P1A C6A H6A 106.3 . . ?
C4A C6A P1A 112(3) . . ?
C4A C6A H6A 106.3 . . ?
C5A C6A P1A 115(2) . . ?
C5A C6A C4A 110(3) . . ?
C5A C6A H6A 106.3 . . ?
P1A C7A H7AA 109.5 . . ?
P1A C7A H7AB 109.5 . . ?
P1A C7A H7AC 109.5 . . ?
H7AA C7A H7AB 109.5 . . ?
H7AA C7A H7AC 109.5 . . ?
H7AB C7A H7AC 109.5 . . ?
P2 C14A H14A 108.3 . . ?
C13A C14A P2 102(4) . . ?
C13A C14A H14A 108.3 . . ?
C13A C14A C15A 114(4) . . ?
C15A C14A P2 115(3) . . ?
C15A C14A H14A 108.3 . . ?
C14A C13A H13D 109.5 . . ?
C14A C13A H13E 109.5 . . ?
C14A C13A H13F 109.5 . . ?
H13D C13A H13E 109.5 . . ?
H13D C13A H13F 109.5 . . ?
H13E C13A H13F 109.5 . . ?
C14A C15A H15D 109.5 . . ?
C14A C15A H15E 109.5 . . ?
C14A C15A H15F 109.5 . . ?
H15D C15A H15E 109.5 . . ?
H15D C15A H15F 109.5 . . ?
H15E C15A H15F 109.5 . . ?

loop_
_geom_bond_atom_site_label_1
_geom_bond_atom_site_label_2
_geom_bond_distance
_geom_bond_site_symmetry_2
_geom_bond_publ_flag
I1 Mg1 2.706(5) . ?
P2 N3 1.586(12) . ?
P2 C14 1.783(18) . ?
P2 C16 1.787(13) . ?
P2 C17 1.828(15) . ?
P2 C14A 1.78(2) . ?
Mg1 N1 2.009(13) . ?
Mg1 N2 2.112(12) . ?
Mg1 N3 2.025(12) . ?
N1 C8 1.485(15) . ?
N1 P1 1.596(15) . ?
N1 P1A 1.60(2) . ?
N2 C9 1.440(17) . ?
N2 C10 1.512(16) . ?
N2 C11 1.454(17) . ?
N3 C12 1.500(14) . ?
C8 H8A 0.9700 . ?
C8 H8B 0.9700 . ?
C8 C9 1.5398(15) . ?
C9 H9A 0.9700 . ?
C9 H9B 0.9700 . ?
C10 H10A 0.9600 . ?
C10 H10B 0.9600 . ?
C10 H10C 0.9600 . ?
C11 H11A 0.9700 . ?
C11 H11B 0.9700 . ?
C11 C12 1.475(17) . ?
C12 H12A 0.9700 . ?
C12 H12B 0.9700 . ?
C13 H13A 0.9600 . ?
C13 H13B 0.9600 . ?
C13 H13C 0.9600 . ?
C13 C14 1.5397(15) . ?
C14 H14 0.9800 . ?
C14 C15 1.5399(14) . ?
C15 H15A 0.9600 . ?
C15 H15B 0.9600 . ?
C15 H15C 0.9600 . ?
C16 H16A 0.9600 . ?
C16 H16B 0.9600 . ?
C16 H16C 0.9600 . ?
C17 H17 0.9800 . ?
C17 C18 1.5398(14) . ?
C17 C19 1.5396(17) . ?
C18 H18A 0.9600 . ?
C18 H18B 0.9600 . ?
C18 H18C 0.9600 . ?
C19 H19A 0.9600 . ?
C19 H19B 0.9600 . ?
C19 H19C 0.9600 . ?
P1 C2 1.79(2) . ?
P1 C6 1.800(18) . ?
P1 C7 1.841(19) . ?
C1 H1A 0.9600 . ?
C1 H1B 0.9600 . ?
C1 H1C 0.9600 . ?
C1 C2 1.5400(15) . ?
C2 H2 0.9800 . ?
C2 C3 1.5397(15) . ?
C3 H3A 0.9600 . ?
C3 H3B 0.9600 . ?
C3 H3C 0.9600 . ?
C4 H4A 0.9600 . ?
C4 H4B 0.9600 . ?
C4 H4C 0.9600 . ?
C4 C6 1.5399(14) . ?
C5 H5A 0.9600 . ?
C5 H5B 0.9600 . ?
C5 H5C 0.9600 . ?
C5 C6 1.5400(14) . ?
C6 H6 0.9800 . ?
C7 H7A 0.9600 . ?
C7 H7B 0.9600 . ?
C7 H7C 0.9600 . ?
P1A C2A 1.79(2) . ?
P1A C6A 1.81(2) . ?
P1A C7A 1.85(2) . ?
C1A H1AA 0.9600 . ?
C1A H1AB 0.9600 . ?
C1A H1AC 0.9600 . ?
C1A C2A 1.5398(14) . ?
C2A H2A 0.9800 . ?
C2A C3A 1.5398(15) . ?
C3A H3AA 0.9600 . ?
C3A H3AB 0.9600 . ?
C3A H3AC 0.9600 . ?
C4A H4AA 0.9600 . ?
C4A H4AB 0.9600 . ?
C4A H4AC 0.9600 . ?
C4A C6A 1.5399(16) . ?
C5A H5AA 0.9600 . ?
C5A H5AB 0.9600 . ?
C5A H5AC 0.9600 . ?
C5A C6A 1.5400(14) . ?
C6A H6A 0.9800 . ?
C7A H7AA 0.9600 . ?
C7A H7AB 0.9600 . ?
C7A H7AC 0.9600 . ?
C14A H14A 0.9800 . ?
C14A C13A 1.50(2) . ?
C14A C15A 1.53(2) . ?
C13A H13D 0.9600 . ?
C13A H13E 0.9600 . ?
C13A H13F 0.9600 . ?
C15A H15D 0.9600 . ?
C15A H15E 0.9600 . ?
C15A H15F 0.9600 . ?

loop_
_geom_torsion_atom_site_label_1
_geom_torsion_atom_site_label_2
_geom_torsion_atom_site_label_3
_geom_torsion_atom_site_label_4
_geom_torsion
_geom_torsion_site_symmetry_1
_geom_torsion_site_symmetry_2
_geom_torsion_site_symmetry_3
_geom_torsion_site_symmetry_4
_geom_torsion_publ_flag
P2 N3 C12 C11 -137.7(12) . . . . ?
Mg1 N1 C8 C9 30.0(15) . . . . ?
Mg1 N1 P1 C2 -22(2) . . . . ?
Mg1 N1 P1 C6 110.8(15) . . . . ?
Mg1 N1 P1 C7 -126.7(14) . . . . ?
Mg1 N1 P1A C2A -3(3) . . . . ?
Mg1 N1 P1A C6A 94(2) . . . . ?
Mg1 N1 P1A C7A -151.6(18) . . . . ?
Mg1 N2 C9 C8 46.2(14) . . . . ?
Mg1 N2 C11 C12 37.4(15) . . . . ?
Mg1 N3 C12 C11 37.4(15) . . . . ?
N1 C8 C9 N2 -52.8(18) . . . . ?
N1 P1 C2 C1 -70(2) . . . . ?
N1 P1 C2 C3 167.4(17) . . . . ?
N1 P1 C6 C4 -43(2) . . . . ?
N1 P1 C6 C5 75(2) . . . . ?
N1 P1A C2A C1A -62(3) . . . . ?
N1 P1A C2A C3A 159(3) . . . . ?
N1 P1A C6A C4A -62(3) . . . . ?
N1 P1A C6A C5A 64(3) . . . . ?
N2 C11 C12 N3 -51.9(18) . . . . ?
N3 P2 C14 C13 61(2) . . . . ?
N3 P2 C14 C15 -172.0(17) . . . . ?
N3 P2 C17 C18 -55.4(13) . . . . ?
N3 P2 C17 C19 68.2(14) . . . . ?
N3 P2 C14A C13A 64(4) . . . . ?
N3 P2 C14A C15A -171(3) . . . . ?
C8 N1 P1 C2 163.5(13) . . . . ?
C8 N1 P1 C6 -63.3(19) . . . . ?
C8 N1 P1 C7 59.2(19) . . . . ?
C8 N1 P1A C2A -174.6(17) . . . . ?
C8 N1 P1A C6A -78(3) . . . . ?
C8 N1 P1A C7A 37(3) . . . . ?
C9 N2 C11 C12 -72.9(17) . . . . ?
C10 N2 C9 C8 -79.7(16) . . . . ?
C10 N2 C11 C12 162.9(13) . . . . ?
C11 N2 C9 C8 157.4(13) . . . . ?
C14 P2 N3 Mg1 -109.4(14) . . . . ?
C14 P2 N3 C12 63.6(15) . . . . ?
C14 P2 C17 C18 177.2(13) . . . . ?
C14 P2 C17 C19 -59.2(17) . . . . ?
C14 P2 C14A C13A 9(7) . . . . ?
C14 P2 C14A C15A 134(11) . . . . ?
C16 P2 N3 Mg1 5.7(14) . . . . ?
C16 P2 N3 C12 178.7(11) . . . . ?
C16 P2 C14 C13 -55(2) . . . . ?
C16 P2 C14 C15 71(2) . . . . ?
C16 P2 C17 C18 63.6(13) . . . . ?
C16 P2 C17 C19 -172.7(15) . . . . ?
C16 P2 C14A C13A -64(4) . . . . ?
C16 P2 C14A C15A 60(4) . . . . ?
C17 P2 N3 Mg1 122.5(10) . . . . ?
C17 P2 N3 C12 -64.5(13) . . . . ?
C17 P2 C14 C13 -168(2) . . . . ?
C17 P2 C14 C15 -41(2) . . . . ?
C17 P2 C14A C13A -171(3) . . . . ?
C17 P2 C14A C15A -47(4) . . . . ?
P1 N1 C8 C9 -154.7(14) . . . . ?
P1 N1 P1A C2A 74(60) . . . . ?
P1 N1 P1A C6A 170(62) . . . . ?
P1 N1 P1A C7A -75(60) . . . . ?
C2 P1 C6 C4 85(2) . . . . ?
C2 P1 C6 C5 -157.2(19) . . . . ?
C6 P1 C2 C1 157.7(18) . . . . ?
C6 P1 C2 C3 35(2) . . . . ?
C7 P1 C2 C1 48(2) . . . . ?
C7 P1 C2 C3 -74(2) . . . . ?
C7 P1 C6 C4 -170.8(18) . . . . ?
C7 P1 C6 C5 -53(2) . . . . ?
P1A N1 C8 C9 -156.6(17) . . . . ?
P1A N1 P1 C2 -127(61) . . . . ?
P1A N1 P1 C6 6(59) . . . . ?
P1A N1 P1 C7 128(60) . . . . ?
C2A P1A C6A C4A 41(3) . . . . ?
C2A P1A C6A C5A 168(3) . . . . ?
C6A P1A C2A C1A 179(3) . . . . ?
C6A P1A C2A C3A 39(4) . . . . ?
C7A P1A C2A C1A 75(4) . . . . ?
C7A P1A C2A C3A -64(5) . . . . ?
C7A P1A C6A C4A 177(3) . . . . ?
C7A P1A C6A C5A -56(3) . . . . ?
C14A P2 N3 Mg1 -124(2) . . . . ?
C14A P2 N3 C12 49(3) . . . . ?
C14A P2 C14 C13 -167(10) . . . . ?
C14A P2 C14 C15 -41(8) . . . . ?
C14A P2 C17 C18 177(2) . . . . ?
C14A P2 C17 C19 -59(2) . . . . ?

loop_
_twin_individual_id
_twin_individual_mass_fraction_refined
1 1.04(4)
2 -0.04(4)
